data_7119718
loop_
_publ_author_name
'Guo, Fu-Sheng'
'Layfield, Richard A.'

_publ_section_title
;
 Strong direct exchange coupling and single-molecule magnetism in
 indigo-bridged lanthanide dimers.
;
_journal_issue 21
_journal_name_full 'Chemical communications (Cambridge, England)'
_journal_page_first 3130
_journal_page_last 3133
_journal_paper_doi 10.1039/c7cc01046j
_journal_volume 53
_journal_year 2017
_chemical_formula_moiety 'C56 H68 Gd2 N2 O2, C24 H48 K O6, C4 H8 O'
_chemical_formula_sum 'C84 H124 Gd2 K N2 O9'
_chemical_formula_weight 1659.44
_chemical_properties_physical ', Air-sensitive,Moisture-sensitive'
_space_group_crystal_system triclinic
_space_group_IT_number 2
_space_group_name_Hall '-P 1'
_space_group_name_H-M_alt 'P -1'
_symmetry_space_group_name_Hall '-P 1'
_symmetry_space_group_name_H-M 'P -1'
_atom_sites_solution_hydrogens geom
_atom_sites_solution_primary direct
_audit_creation_date 2016-10-25
_audit_creation_method
;
Olex2 1.2
(compiled 2016.09.09 svn.r3337 for OlexSys, GUI svn.r5227)
;
_audit_update_record
;
2017-02-07 deposited with the CCDC.
2017-02-23 downloaded from the CCDC.
;
_cell_angle_alpha 80.063(3)
_cell_angle_beta 76.644(3)
_cell_angle_gamma 81.140(3)
_cell_formula_units_Z 1
_cell_length_a 12.3702(4)
_cell_length_b 13.1555(4)
_cell_length_c 13.7622(4)
_cell_measurement_reflns_used 9003
_cell_measurement_temperature 150.04(13)
_cell_measurement_theta_max 28.4700
_cell_measurement_theta_min 3.6440
_cell_volume 2131.06(12)
_computing_cell_refinement
;
CrysAlisPro, Agilent Technologies,
Version 1.171.37.33 (release 27-03-2014 CrysAlis171 .NET)
(compiled Mar 27 2014,17:12:48)
;
_computing_data_collection
;
CrysAlisPro, Agilent Technologies,
Version 1.171.37.33 (release 27-03-2014 CrysAlis171 .NET)
(compiled Mar 27 2014,17:12:48)
;
_computing_data_reduction
;
CrysAlisPro, Agilent Technologies,
Version 1.171.37.33 (release 27-03-2014 CrysAlis171 .NET)
(compiled Mar 27 2014,17:12:48)
;
_computing_molecular_graphics 'Olex2 (Dolomanov et al., 2009)'
_computing_publication_material 'Olex2 (Dolomanov et al., 2009)'
_computing_structure_refinement 'ShelXL (Sheldrick, 2015)'
_computing_structure_solution 'ShelXT (Sheldrick, 2015)'
_diffrn_ambient_environment N~2~
_diffrn_ambient_temperature 150.04(13)
_diffrn_detector 'CCD plate'
_diffrn_detector_area_resol_mean 8.0714
_diffrn_detector_type Eos
_diffrn_measured_fraction_theta_full 0.997
_diffrn_measured_fraction_theta_max 0.997
_diffrn_measurement_details
;
#__ type_ start__ end____ width___ exp.time_
  1 omega  -77.00  -35.00   1.0000   20.0000
omega____ theta____ kappa____ phi______ frames
    -      -17.7663 -178.0000    0.0000 42

#__ type_ start__ end____ width___ exp.time_
  2 omega  -86.00   11.00   1.0000   20.0000
omega____ theta____ kappa____ phi______ frames
    -      -17.7663  -77.0000 -120.0000 97

#__ type_ start__ end____ width___ exp.time_
  3 omega   13.00   61.00   1.0000   20.0000
omega____ theta____ kappa____ phi______ frames
    -       18.8601  -99.0000  150.0000 48

#__ type_ start__ end____ width___ exp.time_
  4 omega    9.00   57.00   1.0000   20.0000
omega____ theta____ kappa____ phi______ frames
    -       18.8601  -99.0000   30.0000 48

#__ type_ start__ end____ width___ exp.time_
  5 omega  -46.00   87.00   1.0000   20.0000
omega____ theta____ kappa____ phi______ frames
    -       18.8601    0.0000  -90.0000 133

#__ type_ start__ end____ width___ exp.time_
  6 omega   22.00   59.00   1.0000   20.0000
omega____ theta____ kappa____ phi______ frames
    -       18.8601   37.0000  -30.0000 37
;
_diffrn_measurement_device 'four-circle diffractometer'
_diffrn_measurement_device_type 'SuperNova, Single source at offset, Eos'
_diffrn_measurement_method '\w scans'
_diffrn_orient_matrix_UB_11 -0.0533326000
_diffrn_orient_matrix_UB_12 0.0159979000
_diffrn_orient_matrix_UB_13 -0.0120928000
_diffrn_orient_matrix_UB_21 0.0073088000
_diffrn_orient_matrix_UB_22 -0.0426849000
_diffrn_orient_matrix_UB_23 -0.0270555000
_diffrn_orient_matrix_UB_31 -0.0250064000
_diffrn_orient_matrix_UB_32 -0.0310068000
_diffrn_orient_matrix_UB_33 0.0445647000
_diffrn_radiation_monochromator mirror
_diffrn_radiation_probe x-ray
_diffrn_radiation_type MoK\a
_diffrn_radiation_wavelength 0.71073
_diffrn_reflns_av_R_equivalents 0.0236
_diffrn_reflns_av_unetI/netI 0.0382
_diffrn_reflns_Laue_measured_fraction_full 0.997
_diffrn_reflns_Laue_measured_fraction_max 0.997
_diffrn_reflns_limit_h_max 11
_diffrn_reflns_limit_h_min -15
_diffrn_reflns_limit_k_max 16
_diffrn_reflns_limit_k_min -16
_diffrn_reflns_limit_l_max 14
_diffrn_reflns_limit_l_min -16
_diffrn_reflns_number 16346
_diffrn_reflns_point_group_measured_fraction_full 0.997
_diffrn_reflns_point_group_measured_fraction_max 0.997
_diffrn_reflns_theta_full 25.242
_diffrn_reflns_theta_max 26.000
_diffrn_reflns_theta_min 3.317
_diffrn_source 'SuperNova (Mo) X-ray Source'
_exptl_absorpt_coefficient_mu 1.644
_exptl_absorpt_correction_T_max 1.00000
_exptl_absorpt_correction_T_min 0.94157
_exptl_absorpt_correction_type multi-scan
_exptl_absorpt_process_details
;
CrysAlisPro, Agilent Technologies,
Version 1.171.37.33 (release 27-03-2014 CrysAlis171 .NET)
(compiled Mar 27 2014,17:12:48)
Empirical absorption correction using spherical harmonics,
 implemented in SCALE3 ABSPACK scaling algorithm.
;
_exptl_crystal_colour 'dark red'
_exptl_crystal_colour_modifier dark
_exptl_crystal_colour_primary red
_exptl_crystal_density_diffrn 1.293
_exptl_crystal_description block
_exptl_crystal_F_000 861
_exptl_crystal_preparation ', Magnetic properties'
_exptl_crystal_size_max 0.3
_exptl_crystal_size_mid 0.2
_exptl_crystal_size_min 0.2
_refine_diff_density_max 0.922
_refine_diff_density_min -2.135
_refine_diff_density_rms 0.106
_refine_ls_extinction_method none
_refine_ls_goodness_of_fit_ref 1.101
_refine_ls_hydrogen_treatment constr
_refine_ls_matrix_type full
_refine_ls_number_parameters 458
_refine_ls_number_reflns 8350
_refine_ls_number_restraints 82
_refine_ls_restrained_S_all 1.140
_refine_ls_R_factor_all 0.0530
_refine_ls_R_factor_gt 0.0411
_refine_ls_shift/su_max 0.001
_refine_ls_shift/su_mean 0.000
_refine_ls_structure_factor_coef Fsqd
_refine_ls_weighting_details 'w=1/[\s^2^(Fo^2^)+(0.0569P)^2^+3.6634P] where P=(Fo^2^+2Fc^2^)/3'
_refine_ls_weighting_scheme calc
_refine_ls_wR_factor_gt 0.1077
_refine_ls_wR_factor_ref 0.1200
_reflns_Friedel_coverage 0.000
_reflns_number_gt 7055
_reflns_number_total 8350
_reflns_threshold_expression 'I > 2\s(I)'
_cod_data_source_file c7cc01046j2.cif
_cod_data_source_block aral491
_cod_depositor_comments 'Adding full bibliography for 7119716--7119721.cif.'
_cod_original_cell_volume 2131.07(12)
_cod_database_code 7119718
_shelx_space_group_comment
;
The symmetry employed for this shelxl refinement is uniquely defined
by the following loop, which should always be used as a source of
symmetry information in preference to the above space-group names.
They are only intended as comments.
;
_reflns_odcompleteness_completeness 99.73
_reflns_odcompleteness_iscentric 1
_reflns_odcompleteness_theta 26.32
_olex2_refinement_description
;
1. Fixed Uiso
 At 1.2 times of:
  All C(H) groups, All C(H,H) groups
 At 1.5 times of:
  All C(H,H,H) groups
2. Restrained distances
 C42-C41 = C43-C42 = C44-C43
 1.5 with sigma of 0.01
 O5-C44 = O5-C41
 1.43 with sigma of 0.01
 C43-O5 = O5-C42
 2.3 with sigma of 0.01
 C41-C43 = C44-C42
 2.4 with sigma of 0.01
 C39-C38
 1.55 with sigma of 0.02
3. Uiso/Uaniso restraints and constraints
O4 \\sim C37 \\sim C38 \\sim C39 \\sim C40: within 2A with sigma of 0.01 and
sigma for terminal atoms of 0.01
C22 \\sim C27: within 2A with sigma of 0.01 and sigma for terminal atoms of 0.01
C23 \\sim C28: within 2A with sigma of 0.01 and sigma for terminal atoms of 0.01
C21 \\sim C26: within 2A with sigma of 0.01 and sigma for terminal atoms of 0.02
C19 \\sim C24: within 2A with sigma of 0.005 and sigma for terminal atoms of
0.005
Uanis(C34) \\sim Ueq: with sigma of 0.01 and sigma for terminal atoms of 0.01
Uanis(O5) \\sim Ueq, Uanis(C30) \\sim Ueq: with sigma of 0.01 and sigma for
terminal atoms of 0.02
Uanis(C41) = Uanis(C42) = Uanis(C43)
Uanis(C30) = Uanis(C32)
4. Others
 Fixed Sof: O5(0.5) C41(0.5) H41A(0.5) H41B(0.5) C42(0.5) H42A(0.5) H42B(0.5)
 C43(0.5) H43A(0.5) H43B(0.5) C44(0.5) H44A(0.5) H44B(0.5)
5.a Secondary CH2 refined with riding coordinates:
 C29(H29A,H29B), C30(H30A,H30B), C31(H31A,H31B), C32(H32A,H32B), C33(H33A,
 H33B), C34(H34A,H34B), C35(H35A,H35B), C36(H36A,H36B), C37(H37A,H37B),
 C38(H38A,H38B), C39(H39A,H39B), C40(H40A,H40B), C41(H41A,H41B), C42(H42A,H42B),
  C43(H43A,H43B), C44(H44A,H44B)
5.b Aromatic/amide H refined with riding coordinates:
 C4(H4), C5(H5), C6(H6), C7(H7)
5.c Idealised Me refined as rotating group:
 C14(H14A,H14B,H14C), C15(H15A,H15B,H15C), C16(H16A,H16B,H16C), C17(H17A,H17B,
 H17C), C18(H18A,H18B,H18C), C24(H24A,H24B,H24C), C25(H25A,H25B,H25C), C26(H26A,
 H26B,H26C), C27(H27A,H27B,H27C), C28(H28A,H28B,H28C)
;
_shelx_shelxl_version_number 2014/7
_olex2_submission_special_instructions 'No special instructions were received'

loop_
_space_group_symop_operation_xyz
'x, y, z'
'-x, -y, -z'

loop_
_atom_site_label
_atom_site_type_symbol
_atom_site_fract_x
_atom_site_fract_y
_atom_site_fract_z
_atom_site_U_iso_or_equiv
_atom_site_adp_type
_atom_site_occupancy
_atom_site_site_symmetry_order
_atom_site_calc_flag
_atom_site_refinement_flags_posn
_atom_site_refinement_flags_adp
_atom_site_refinement_flags_occupancy
Gd1 Gd 0.75136(2) 0.97159(2) 0.32388(2) 0.04053(10) Uani 1 1 d . . .
O1 O 0.7212(3) 1.0024(3) 0.4804(2) 0.0478(9) Uani 1 1 d . . .
N1 N 0.4459(3) 1.0244(3) 0.6341(3) 0.0400(9) Uani 1 1 d . . .
C1 C 0.5178(4) 1.0093(4) 0.5427(3) 0.0360(10) Uani 1 1 d . . .
C2 C 0.6313(4) 1.0136(4) 0.5495(3) 0.0385(10) Uani 1 1 d . . .
C3 C 0.6263(3) 1.0324(4) 0.6495(3) 0.0341(9) Uani 1 1 d . . .
C4 C 0.7078(4) 1.0437(4) 0.7010(3) 0.0439(11) Uani 1 1 d . . .
H4 H 0.7828 1.0402 0.6688 0.053 Uiso 1 1 calc R . .
C5 C 0.6751(4) 1.0601(4) 0.8001(3) 0.0453(11) Uani 1 1 d . . .
H5 H 0.7283 1.0679 0.8354 0.054 Uiso 1 1 calc R . .
C6 C 0.5613(4) 1.0651(4) 0.8484(3) 0.0451(12) Uani 1 1 d . . .
H6 H 0.5407 1.0756 0.9157 0.054 Uiso 1 1 calc R . .
C7 C 0.4797(4) 1.0547(4) 0.7987(3) 0.0447(12) Uani 1 1 d . . .
H7 H 0.4048 1.0587 0.8314 0.054 Uiso 1 1 calc R . .
C8 C 0.5124(4) 1.0377(4) 0.6973(3) 0.0368(10) Uani 1 1 d . . .
C9 C 0.8553(5) 1.1435(5) 0.2768(4) 0.0609(16) Uani 1 1 d . . .
C10 C 0.7402(5) 1.1817(5) 0.2992(4) 0.0556(14) Uani 1 1 d . . .
C11 C 0.6921(5) 1.1626(5) 0.2222(4) 0.0545(13) Uani 1 1 d . . .
C12 C 0.7772(5) 1.1120(5) 0.1517(4) 0.0564(14) Uani 1 1 d . . .
C13 C 0.8782(5) 1.1014(5) 0.1851(4) 0.0581(15) Uani 1 1 d . . .
C14 C 0.9405(6) 1.1460(7) 0.3393(5) 0.093(3) Uani 1 1 d . . .
H14A H 0.9191 1.1062 0.4046 0.139 Uiso 1 1 calc GR . .
H14B H 0.9438 1.2166 0.3469 0.139 Uiso 1 1 calc GR . .
H14C H 1.0127 1.1167 0.3061 0.139 Uiso 1 1 calc GR . .
C15 C 0.6810(6) 1.2363(6) 0.3872(5) 0.081(2) Uani 1 1 d . . .
H15A H 0.6066 1.2170 0.4104 0.121 Uiso 1 1 calc GR . .
H15B H 0.6772 1.3101 0.3669 0.121 Uiso 1 1 calc GR . .
H15C H 0.7213 1.2168 0.4407 0.121 Uiso 1 1 calc GR . .
C16 C 0.5739(6) 1.1994(6) 0.2110(6) 0.079(2) Uani 1 1 d . . .
H16A H 0.5505 1.1541 0.1742 0.119 Uiso 1 1 calc GR . .
H16B H 0.5702 1.2688 0.1751 0.119 Uiso 1 1 calc GR . .
H16C H 0.5256 1.1988 0.2766 0.119 Uiso 1 1 calc GR . .
C17 C 0.7642(6) 1.0855(6) 0.0513(4) 0.077(2) Uani 1 1 d . . .
H17A H 0.7963 1.0152 0.0446 0.116 Uiso 1 1 calc GR . .
H17B H 0.8020 1.1318 -0.0034 0.116 Uiso 1 1 calc GR . .
H17C H 0.6862 1.0929 0.0496 0.116 Uiso 1 1 calc GR . .
C18 C 0.9918(6) 1.0726(7) 0.1243(5) 0.091(2) Uani 1 1 d . . .
H18A H 1.0437 1.0516 0.1682 0.137 Uiso 1 1 calc GR . .
H18B H 1.0151 1.1314 0.0764 0.137 Uiso 1 1 calc GR . .
H18C H 0.9896 1.0162 0.0890 0.137 Uiso 1 1 calc GR . .
C19 C 0.7839(7) 0.7791(6) 0.4217(4) 0.086(2) Uani 1 1 d . U .
C20 C 0.8907(6) 0.8106(6) 0.3833(5) 0.0722(18) Uani 1 1 d . . .
C21 C 0.9146(5) 0.8138(6) 0.2809(5) 0.0772(19) Uani 1 1 d . U .
C22 C 0.8239(7) 0.7887(6) 0.2526(5) 0.080(2) Uani 1 1 d . U .
C23 C 0.7412(6) 0.7647(5) 0.3402(7) 0.082(2) Uani 1 1 d . U .
C24 C 0.7243(9) 0.7602(7) 0.5312(6) 0.116(3) Uani 1 1 d . U .
H24A H 0.7566 0.7959 0.5707 0.173 Uiso 1 1 calc GR . .
H24B H 0.7320 0.6870 0.5552 0.173 Uiso 1 1 calc GR . .
H24C H 0.6464 0.7858 0.5372 0.173 Uiso 1 1 calc GR . .
C25 C 0.9684(11) 0.8356(9) 0.4449(10) 0.169(6) Uani 1 1 d . . .
H25A H 0.9720 0.9092 0.4341 0.253 Uiso 1 1 calc GR . .
H25B H 1.0419 0.8000 0.4243 0.253 Uiso 1 1 calc GR . .
H25C H 0.9403 0.8132 0.5152 0.253 Uiso 1 1 calc GR . .
C26 C 1.0291(8) 0.8266(9) 0.2126(9) 0.155(5) Uani 1 1 d . U .
H26A H 1.0222 0.8389 0.1434 0.232 Uiso 1 1 calc GR . .
H26B H 1.0793 0.7644 0.2238 0.232 Uiso 1 1 calc GR . .
H26C H 1.0580 0.8844 0.2277 0.232 Uiso 1 1 calc GR . .
C27 C 0.8191(10) 0.7741(8) 0.1457(6) 0.122(3) Uani 1 1 d . U .
H27A H 0.7426 0.7853 0.1385 0.183 Uiso 1 1 calc GR . .
H27B H 0.8505 0.7047 0.1342 0.183 Uiso 1 1 calc GR . .
H27C H 0.8610 0.8231 0.0975 0.183 Uiso 1 1 calc GR . .
C28 C 0.6311(7) 0.7222(7) 0.3501(9) 0.122(3) Uani 1 1 d . U .
H28A H 0.5781 0.7453 0.4072 0.182 Uiso 1 1 calc GR . .
H28B H 0.6430 0.6476 0.3594 0.182 Uiso 1 1 calc GR . .
H28C H 0.6025 0.7469 0.2900 0.182 Uiso 1 1 calc GR . .
K1 K 0.5000 1.5000 0.0000 0.0719(6) Uani 1 2 d S T P
O2 O 0.4395(6) 1.5654(5) 0.1885(5) 0.108(2) Uani 1 1 d . . .
O3 O 0.3758(4) 1.3430(3) 0.0875(3) 0.0704(12) Uani 1 1 d . . .
O4 O 0.7022(7) 1.4243(7) 0.0392(9) 0.163(3) Uani 1 1 d . U .
C29 C 0.4609(13) 1.5133(9) 0.2813(12) 0.160(5) Uani 1 1 d . . .
H29A H 0.4539 1.4400 0.2866 0.192 Uiso 1 1 calc R . .
H29B H 0.5367 1.5198 0.2854 0.192 Uiso 1 1 calc R . .
C30 C 0.3853(11) 1.5554(9) 0.3603(9) 0.142(3) Uani 1 1 d . U .
H30A H 0.4235 1.5631 0.4123 0.170 Uiso 1 1 calc R . .
H30B H 0.3275 1.5104 0.3900 0.170 Uiso 1 1 calc R . .
C31 C 0.3363(10) 1.6559(8) 0.3186(8) 0.131(4) Uani 1 1 d . . .
H31A H 0.2556 1.6591 0.3299 0.157 Uiso 1 1 calc R . .
H31B H 0.3548 1.7114 0.3478 0.157 Uiso 1 1 calc R . .
C32 C 0.3867(11) 1.6622(8) 0.2132(9) 0.142(3) Uani 1 1 d . . .
H32A H 0.3295 1.6872 0.1740 0.170 Uiso 1 1 calc R . .
H32B H 0.4411 1.7117 0.1960 0.170 Uiso 1 1 calc R . .
C33 C 0.3683(8) 1.2656(7) 0.0317(6) 0.098(3) Uani 1 1 d . . .
H33A H 0.4322 1.2126 0.0305 0.118 Uiso 1 1 calc R . .
H33B H 0.3634 1.2949 -0.0371 0.118 Uiso 1 1 calc R . .
C34 C 0.2603(9) 1.2213(8) 0.0890(7) 0.121(3) Uani 1 1 d . U .
H34A H 0.1988 1.2516 0.0564 0.145 Uiso 1 1 calc R . .
H34B H 0.2690 1.1465 0.0905 0.145 Uiso 1 1 calc R . .
C35 C 0.2392(10) 1.2463(9) 0.1870(9) 0.142(4) Uani 1 1 d . . .
H35A H 0.2626 1.1867 0.2329 0.170 Uiso 1 1 calc R . .
H35B H 0.1600 1.2669 0.2103 0.170 Uiso 1 1 calc R . .
C36 C 0.3024(7) 1.3312(7) 0.1833(7) 0.093(2) Uani 1 1 d . . .
H36A H 0.2522 1.3947 0.1928 0.111 Uiso 1 1 calc R . .
H36B H 0.3448 1.3160 0.2363 0.111 Uiso 1 1 calc R . .
C37 C 0.7473(13) 1.4483(14) 0.1104(15) 0.198(5) Uani 1 1 d . U .
H37A H 0.7072 1.4185 0.1758 0.238 Uiso 1 1 calc R . .
H37B H 0.7359 1.5232 0.1081 0.238 Uiso 1 1 calc R . .
C38 C 0.8698(13) 1.4123(15) 0.1023(14) 0.212(5) Uani 1 1 d D U .
H38A H 0.9125 1.4695 0.0980 0.254 Uiso 1 1 calc R . .
H38B H 0.8837 1.3595 0.1580 0.254 Uiso 1 1 calc R . .
C39 C 0.8924(14) 1.3715(14) 0.0104(15) 0.209(5) Uani 1 1 d D U .
H39A H 0.9255 1.2996 0.0200 0.251 Uiso 1 1 calc R . .
H39B H 0.9451 1.4106 -0.0399 0.251 Uiso 1 1 calc R . .
C40 C 0.7853(13) 1.3780(13) -0.0250(15) 0.201(5) Uani 1 1 d . U .
H40A H 0.7920 1.4176 -0.0920 0.241 Uiso 1 1 calc R . .
H40B H 0.7696 1.3088 -0.0282 0.241 Uiso 1 1 calc R . .
O5 O 1.0570(10) 0.4897(10) 0.3023(12) 0.151(5) Uani 0.5 1 d D U .
C41 C 0.9752(13) 0.5737(10) 0.3213(17) 0.134(4) Uani 0.5 1 d D . .
H41A H 0.9634 0.6163 0.2589 0.161 Uiso 0.5 1 calc R . .
H41B H 0.9962 0.6165 0.3631 0.161 Uiso 0.5 1 calc R . .
C42 C 0.8720(10) 0.5239(12) 0.3758(17) 0.134(4) Uani 0.5 1 d D . .
H42A H 0.8309 0.5615 0.4304 0.161 Uiso 0.5 1 calc R . .
H42B H 0.8233 0.5236 0.3299 0.161 Uiso 0.5 1 calc R . .
C43 C 0.9114(13) 0.4172(12) 0.4156(16) 0.134(4) Uani 0.5 1 d D . .
H43A H 0.8677 0.3685 0.4015 0.161 Uiso 0.5 1 calc R . .
H43B H 0.9044 0.4103 0.4880 0.161 Uiso 0.5 1 calc R . .
C44 C 1.0316(12) 0.3962(12) 0.364(2) 0.155(10) Uani 0.5 1 d D . .
H44A H 1.0790 0.3775 0.4133 0.185 Uiso 0.5 1 calc R . .
H44B H 1.0420 0.3401 0.3243 0.185 Uiso 0.5 1 calc R . .

loop_
_atom_site_aniso_label
_atom_site_aniso_U_11
_atom_site_aniso_U_22
_atom_site_aniso_U_33
_atom_site_aniso_U_23
_atom_site_aniso_U_13
_atom_site_aniso_U_12
Gd1 0.02220(13) 0.0829(2) 0.02016(12) -0.01694(10) 0.00193(8) -0.01656(10)
O1 0.0242(16) 0.102(3) 0.0226(15) -0.0237(16) 0.0021(12) -0.0198(16)
N1 0.0248(19) 0.077(3) 0.0222(17) -0.0169(17) 0.0002(14) -0.0151(18)
C1 0.026(2) 0.064(3) 0.0206(19) -0.0109(18) -0.0017(16) -0.0136(19)
C2 0.026(2) 0.069(3) 0.025(2) -0.0133(19) -0.0018(16) -0.017(2)
C3 0.026(2) 0.057(3) 0.0227(19) -0.0120(18) -0.0035(16) -0.0122(18)
C4 0.027(2) 0.080(3) 0.030(2) -0.018(2) -0.0036(18) -0.016(2)
C5 0.038(3) 0.076(3) 0.029(2) -0.019(2) -0.0100(19) -0.013(2)
C6 0.044(3) 0.075(3) 0.024(2) -0.019(2) -0.0063(19) -0.016(2)
C7 0.032(2) 0.082(4) 0.024(2) -0.020(2) 0.0005(17) -0.015(2)
C8 0.029(2) 0.061(3) 0.024(2) -0.0124(19) -0.0031(16) -0.013(2)
C9 0.049(3) 0.108(5) 0.035(3) -0.015(3) -0.002(2) -0.042(3)
C10 0.051(3) 0.081(4) 0.039(3) -0.018(3) 0.003(2) -0.029(3)
C11 0.042(3) 0.074(4) 0.050(3) -0.010(3) -0.008(2) -0.017(3)
C12 0.054(3) 0.092(4) 0.027(2) -0.010(2) -0.002(2) -0.030(3)
C13 0.042(3) 0.101(4) 0.031(2) -0.010(3) 0.009(2) -0.031(3)
C14 0.075(5) 0.160(8) 0.066(4) -0.016(4) -0.022(4) -0.071(5)
C15 0.090(5) 0.091(5) 0.061(4) -0.032(4) 0.016(3) -0.035(4)
C16 0.055(4) 0.084(5) 0.100(5) -0.007(4) -0.021(4) -0.009(3)
C17 0.095(5) 0.110(5) 0.030(3) -0.010(3) -0.001(3) -0.043(4)
C18 0.053(4) 0.140(7) 0.065(4) -0.009(4) 0.027(3) -0.028(4)
C19 0.108(5) 0.093(4) 0.032(3) -0.002(3) 0.017(3) 0.014(4)
C20 0.054(4) 0.104(5) 0.072(4) -0.025(4) -0.035(3) -0.002(3)
C21 0.046(4) 0.103(5) 0.069(4) -0.017(4) 0.017(3) -0.007(3)
C22 0.107(6) 0.096(5) 0.044(3) -0.027(3) -0.029(3) 0.005(4)
C23 0.045(3) 0.072(4) 0.140(7) -0.014(4) -0.039(4) -0.013(3)
C24 0.137(6) 0.113(5) 0.056(4) 0.005(3) 0.026(4) 0.020(4)
C25 0.181(12) 0.163(10) 0.227(14) -0.059(9) -0.173(12) 0.017(9)
C26 0.073(6) 0.148(8) 0.180(10) -0.003(7) 0.072(6) 0.008(5)
C27 0.173(8) 0.131(6) 0.069(5) -0.045(4) -0.051(5) 0.030(6)
C28 0.068(5) 0.095(5) 0.205(8) -0.003(6) -0.042(5) -0.022(4)
K1 0.0582(12) 0.0601(11) 0.0945(15) -0.0192(10) 0.0063(10) -0.0233(9)
O2 0.132(5) 0.080(4) 0.111(5) -0.041(3) 0.007(4) -0.025(3)
O3 0.075(3) 0.067(3) 0.072(3) 0.000(2) -0.012(2) -0.033(2)
O4 0.080(5) 0.144(6) 0.244(10) 0.008(6) -0.021(5) -0.007(4)
C29 0.196(14) 0.098(8) 0.205(15) -0.077(9) -0.072(12) 0.033(8)
C30 0.174(7) 0.107(5) 0.124(5) -0.018(4) -0.004(5) 0.004(5)
C31 0.151(10) 0.102(7) 0.116(8) -0.025(6) 0.019(7) 0.000(6)
C32 0.174(7) 0.107(5) 0.124(5) -0.018(4) -0.004(5) 0.004(5)
C33 0.122(7) 0.123(7) 0.066(5) -0.025(4) -0.026(5) -0.046(6)
C34 0.159(7) 0.129(6) 0.099(6) 0.008(5) -0.045(5) -0.091(6)
C35 0.140(10) 0.162(10) 0.119(9) -0.020(7) 0.027(7) -0.085(8)
C36 0.067(5) 0.107(6) 0.101(6) -0.037(5) 0.009(4) -0.013(4)
C37 0.107(7) 0.192(8) 0.273(12) -0.004(8) -0.009(8) -0.027(7)
C38 0.119(7) 0.223(9) 0.287(12) -0.032(9) -0.025(9) -0.035(7)
C39 0.118(7) 0.207(9) 0.291(12) -0.058(9) -0.014(9) -0.009(7)
C40 0.115(7) 0.185(8) 0.287(11) -0.041(8) -0.011(8) -0.007(7)
O5 0.124(8) 0.118(8) 0.183(10) 0.001(7) 0.010(7) -0.021(7)
C41 0.091(8) 0.135(10) 0.154(12) -0.017(9) 0.014(7) -0.013(7)
C42 0.091(8) 0.135(10) 0.154(12) -0.017(9) 0.014(7) -0.013(7)
C43 0.091(8) 0.135(10) 0.154(12) -0.017(9) 0.014(7) -0.013(7)
C44 0.093(15) 0.118(16) 0.22(3) 0.024(17) 0.002(16) -0.025(13)

loop_
_atom_type_symbol
_atom_type_description
_atom_type_scat_dispersion_real
_atom_type_scat_dispersion_imag
_atom_type_scat_source
C C 0.0033 0.0016 'International Tables Vol C Tables 4.2.6.8 and 6.1.1.4'
H H 0.0000 0.0000 'International Tables Vol C Tables 4.2.6.8 and 6.1.1.4'
Gd Gd -0.1653 3.9035 'International Tables Vol C Tables 4.2.6.8 and 6.1.1.4'
K K 0.2009 0.2494 'International Tables Vol C Tables 4.2.6.8 and 6.1.1.4'
N N 0.0061 0.0033 'International Tables Vol C Tables 4.2.6.8 and 6.1.1.4'
O O 0.0106 0.0060 'International Tables Vol C Tables 4.2.6.8 and 6.1.1.4'

loop_
_geom_angle_atom_site_label_1
_geom_angle_atom_site_label_2
_geom_angle_atom_site_label_3
_geom_angle
_geom_angle_site_symmetry_1
_geom_angle_site_symmetry_3
O1 Gd1 N1 80.93(11) . 2_676
O1 Gd1 C9 85.28(14) . .
O1 Gd1 C10 78.02(15) . .
O1 Gd1 C11 102.66(16) . .
O1 Gd1 C12 127.79(16) . .
O1 Gd1 C13 115.48(15) . .
O1 Gd1 C19 78.90(18) . .
O1 Gd1 C20 84.66(18) . .
O1 Gd1 C21 113.63(19) . .
O1 Gd1 C22 128.09(17) . .
O1 Gd1 C23 104.6(2) . .
N1 Gd1 C9 123.16(18) 2_676 .
N1 Gd1 C10 92.74(16) 2_676 .
N1 Gd1 C11 80.33(15) 2_676 .
N1 Gd1 C12 100.73(15) 2_676 .
N1 Gd1 C13 128.94(17) 2_676 .
N1 Gd1 C19 93.0(2) 2_676 .
N1 Gd1 C20 123.46(19) 2_676 .
N1 Gd1 C21 130.86(19) 2_676 .
N1 Gd1 C22 104.0(2) 2_676 .
N1 Gd1 C23 81.92(18) 2_676 .
C9 Gd1 C10 30.43(18) . .
C9 Gd1 C11 49.66(18) . .
C9 Gd1 C12 49.88(16) . .
C9 Gd1 C13 30.49(16) . .
C9 Gd1 C21 105.2(2) . .
C9 Gd1 C22 127.0(2) . .
C9 Gd1 C23 154.6(2) . .
C10 Gd1 C11 29.82(16) . .
C10 Gd1 C12 49.80(16) . .
C10 Gd1 C23 173.52(18) . .
C12 Gd1 C11 30.17(17) . .
C13 Gd1 C10 50.13(17) . .
C13 Gd1 C11 49.67(18) . .
C13 Gd1 C12 30.00(17) . .
C13 Gd1 C23 131.5(2) . .
C19 Gd1 C9 137.6(3) . .
C19 Gd1 C10 155.0(2) . .
C19 Gd1 C11 172.7(2) . .
C19 Gd1 C12 151.41(18) . .
C19 Gd1 C13 136.2(2) . .
C19 Gd1 C21 49.4(2) . .
C19 Gd1 C22 49.5(2) . .
C19 Gd1 C23 30.1(2) . .
C20 Gd1 C9 109.5(2) . .
C20 Gd1 C10 136.67(19) . .
C20 Gd1 C11 156.1(2) . .
C20 Gd1 C12 130.1(2) . .
C20 Gd1 C13 106.6(2) . .
C20 Gd1 C19 30.5(2) . .
C20 Gd1 C21 29.5(2) . .
C20 Gd1 C22 49.0(2) . .
C20 Gd1 C23 49.8(2) . .
C21 Gd1 C10 135.28(19) . .
C21 Gd1 C11 134.15(19) . .
C21 Gd1 C12 104.2(2) . .
C21 Gd1 C13 88.5(2) . .
C21 Gd1 C23 49.4(2) . .
C22 Gd1 C10 150.4(2) . .
C22 Gd1 C11 129.23(18) . .
C22 Gd1 C12 102.46(19) . .
C22 Gd1 C13 101.2(2) . .
C22 Gd1 C21 29.4(2) . .
C22 Gd1 C23 30.3(2) . .
C23 Gd1 C11 144.5(2) . .
C23 Gd1 C12 127.5(2) . .
C2 O1 Gd1 132.8(3) . .
C1 N1 Gd1 128.1(3) . 2_676
C8 N1 Gd1 125.9(3) . 2_676
C8 N1 C1 106.0(3) . .
N1 C1 C1 123.8(5) . 2_676
N1 C1 C2 109.9(3) . .
C1 C1 C2 126.2(5) 2_676 .
O1 C2 C1 128.0(4) . .
O1 C2 C3 125.8(4) . .
C3 C2 C1 106.2(4) . .
C4 C3 C2 133.2(4) . .
C4 C3 C8 121.1(4) . .
C8 C3 C2 105.7(3) . .
C3 C4 H4 120.6 . .
C5 C4 C3 118.9(4) . .
C5 C4 H4 120.6 . .
C4 C5 H5 119.9 . .
C4 C5 C6 120.2(4) . .
C6 C5 H5 119.9 . .
C5 C6 H6 119.1 . .
C7 C6 C5 121.7(4) . .
C7 C6 H6 119.1 . .
C6 C7 H7 120.8 . .
C6 C7 C8 118.4(4) . .
C8 C7 H7 120.8 . .
N1 C8 C3 112.2(4) . .
N1 C8 C7 128.2(4) . .
C7 C8 C3 119.6(4) . .
C10 C9 Gd1 75.9(3) . .
C10 C9 C13 108.3(5) . .
C10 C9 C14 126.6(6) . .
C13 C9 Gd1 75.8(3) . .
C13 C9 C14 125.1(6) . .
C14 C9 Gd1 114.4(4) . .
C9 C10 Gd1 73.6(4) . .
C9 C10 C15 126.2(5) . .
C11 C10 Gd1 76.1(3) . .
C11 C10 C9 107.7(5) . .
C11 C10 C15 126.0(6) . .
C15 C10 Gd1 117.9(4) . .
C10 C11 Gd1 74.0(4) . .
C10 C11 C12 108.3(5) . .
C10 C11 C16 125.4(6) . .
C12 C11 Gd1 74.6(3) . .
C12 C11 C16 126.0(6) . .
C16 C11 Gd1 122.3(4) . .
C11 C12 Gd1 75.3(3) . .
C11 C12 C17 126.0(6) . .
C13 C12 Gd1 74.2(3) . .
C13 C12 C11 107.9(5) . .
C13 C12 C17 125.8(5) . .
C17 C12 Gd1 121.8(4) . .
C9 C13 Gd1 73.7(3) . .
C9 C13 C18 125.5(6) . .
C12 C13 Gd1 75.8(3) . .
C12 C13 C9 107.8(5) . .
C12 C13 C18 125.5(5) . .
C18 C13 Gd1 126.3(5) . .
C9 C14 H14A 109.5 . .
C9 C14 H14B 109.5 . .
C9 C14 H14C 109.5 . .
H14A C14 H14B 109.5 . .
H14A C14 H14C 109.5 . .
H14B C14 H14C 109.5 . .
C10 C15 H15A 109.5 . .
C10 C15 H15B 109.5 . .
C10 C15 H15C 109.5 . .
H15A C15 H15B 109.5 . .
H15A C15 H15C 109.5 . .
H15B C15 H15C 109.5 . .
C11 C16 H16A 109.5 . .
C11 C16 H16B 109.5 . .
C11 C16 H16C 109.5 . .
H16A C16 H16B 109.5 . .
H16A C16 H16C 109.5 . .
H16B C16 H16C 109.5 . .
C12 C17 H17A 109.5 . .
C12 C17 H17B 109.5 . .
C12 C17 H17C 109.5 . .
H17A C17 H17B 109.5 . .
H17A C17 H17C 109.5 . .
H17B C17 H17C 109.5 . .
C13 C18 H18A 109.5 . .
C13 C18 H18B 109.5 . .
C13 C18 H18C 109.5 . .
H18A C18 H18B 109.5 . .
H18A C18 H18C 109.5 . .
H18B C18 H18C 109.5 . .
C20 C19 Gd1 74.0(4) . .
C20 C19 C24 127.5(8) . .
C23 C19 Gd1 76.5(4) . .
C23 C19 C20 107.7(6) . .
C23 C19 C24 124.8(9) . .
C24 C19 Gd1 116.9(5) . .
C19 C20 Gd1 75.4(4) . .
C19 C20 C25 126.0(8) . .
C21 C20 Gd1 77.3(4) . .
C21 C20 C19 108.6(6) . .
C21 C20 C25 125.4(8) . .
C25 C20 Gd1 114.6(6) . .
C20 C21 Gd1 73.3(4) . .
C20 C21 C22 108.6(6) . .
C20 C21 C26 125.0(8) . .
C22 C21 Gd1 75.2(4) . .
C22 C21 C26 125.8(8) . .
C26 C21 Gd1 124.8(6) . .
C21 C22 Gd1 75.4(4) . .
C21 C22 C23 108.7(6) . .
C21 C22 C27 125.6(8) . .
C23 C22 Gd1 75.3(4) . .
C23 C22 C27 125.2(8) . .
C27 C22 Gd1 122.1(5) . .
C19 C23 Gd1 73.4(4) . .
C19 C23 C22 106.3(6) . .
C19 C23 C28 124.4(9) . .
C22 C23 Gd1 74.4(4) . .
C22 C23 C28 129.1(9) . .
C28 C23 Gd1 121.4(5) . .
C19 C24 H24A 109.5 . .
C19 C24 H24B 109.5 . .
C19 C24 H24C 109.5 . .
H24A C24 H24B 109.5 . .
H24A C24 H24C 109.5 . .
H24B C24 H24C 109.5 . .
C20 C25 H25A 109.5 . .
C20 C25 H25B 109.5 . .
C20 C25 H25C 109.5 . .
H25A C25 H25B 109.5 . .
H25A C25 H25C 109.5 . .
H25B C25 H25C 109.5 . .
C21 C26 H26A 109.5 . .
C21 C26 H26B 109.5 . .
C21 C26 H26C 109.5 . .
H26A C26 H26B 109.5 . .
H26A C26 H26C 109.5 . .
H26B C26 H26C 109.5 . .
C22 C27 H27A 109.5 . .
C22 C27 H27B 109.5 . .
C22 C27 H27C 109.5 . .
H27A C27 H27B 109.5 . .
H27A C27 H27C 109.5 . .
H27B C27 H27C 109.5 . .
C23 C28 H28A 109.5 . .
C23 C28 H28B 109.5 . .
C23 C28 H28C 109.5 . .
H28A C28 H28B 109.5 . .
H28A C28 H28C 109.5 . .
H28B C28 H28C 109.5 . .
O2 K1 O2 180.0 2_685 .
O3 K1 O2 84.99(16) . .
O3 K1 O2 95.01(16) 2_685 .
O3 K1 O2 84.99(16) 2_685 2_685
O3 K1 O2 95.01(16) . 2_685
O3 K1 O3 180.0 . 2_685
O4 K1 O2 91.2(3) . 2_685
O4 K1 O2 88.8(3) 2_685 2_685
O4 K1 O2 88.8(3) . .
O4 K1 O2 91.2(3) 2_685 .
O4 K1 O3 102.6(2) 2_685 2_685
O4 K1 O3 77.4(2) . 2_685
O4 K1 O3 102.6(2) . .
O4 K1 O3 77.4(2) 2_685 .
O4 K1 O4 180.0 2_685 .
C29 O2 K1 129.2(6) . .
C32 O2 K1 128.3(7) . .
C32 O2 C29 102.4(8) . .
C33 O3 K1 120.0(4) . .
C33 O3 C36 110.8(5) . .
C36 O3 K1 128.8(4) . .
C37 O4 K1 126.7(10) . .
C40 O4 K1 124.3(11) . .
C40 O4 C37 106.9(13) . .
O2 C29 H29A 109.7 . .
O2 C29 H29B 109.7 . .
H29A C29 H29B 108.2 . .
C30 C29 O2 109.9(10) . .
C30 C29 H29A 109.7 . .
C30 C29 H29B 109.7 . .
C29 C30 H30A 110.3 . .
C29 C30 H30B 110.3 . .
C29 C30 C31 107.3(10) . .
H30A C30 H30B 108.5 . .
C31 C30 H30A 110.3 . .
C31 C30 H30B 110.3 . .
C30 C31 H31A 111.2 . .
C30 C31 H31B 111.2 . .
H31A C31 H31B 109.1 . .
C32 C31 C30 103.0(9) . .
C32 C31 H31A 111.2 . .
C32 C31 H31B 111.2 . .
O2 C32 C31 111.2(9) . .
O2 C32 H32A 109.4 . .
O2 C32 H32B 109.4 . .
C31 C32 H32A 109.4 . .
C31 C32 H32B 109.4 . .
H32A C32 H32B 108.0 . .
O3 C33 H33A 111.1 . .
O3 C33 H33B 111.1 . .
O3 C33 C34 103.2(7) . .
H33A C33 H33B 109.1 . .
C34 C33 H33A 111.1 . .
C34 C33 H33B 111.1 . .
C33 C34 H34A 110.4 . .
C33 C34 H34B 110.4 . .
H34A C34 H34B 108.6 . .
C35 C34 C33 106.8(7) . .
C35 C34 H34A 110.4 . .
C35 C34 H34B 110.4 . .
C34 C35 H35A 110.3 . .
C34 C35 H35B 110.3 . .
C34 C35 C36 107.0(8) . .
H35A C35 H35B 108.6 . .
C36 C35 H35A 110.3 . .
C36 C35 H35B 110.3 . .
O3 C36 C35 107.6(7) . .
O3 C36 H36A 110.2 . .
O3 C36 H36B 110.2 . .
C35 C36 H36A 110.2 . .
C35 C36 H36B 110.2 . .
H36A C36 H36B 108.5 . .
O4 C37 H37A 108.4 . .
O4 C37 H37B 108.4 . .
O4 C37 C38 115.4(16) . .
H37A C37 H37B 107.5 . .
C38 C37 H37A 108.4 . .
C38 C37 H37B 108.4 . .
C37 C38 H38A 111.9 . .
C37 C38 H38B 111.9 . .
H38A C38 H38B 109.6 . .
C39 C38 C37 99.2(15) . .
C39 C38 H38A 111.9 . .
C39 C38 H38B 111.9 . .
C38 C39 H39A 109.9 . .
C38 C39 H39B 109.9 . .
C38 C39 C40 109.1(15) . .
H39A C39 H39B 108.3 . .
C40 C39 H39A 109.9 . .
C40 C39 H39B 109.9 . .
O4 C40 C39 109.1(16) . .
O4 C40 H40A 109.9 . .
O4 C40 H40B 109.9 . .
C39 C40 H40A 109.9 . .
C39 C40 H40B 109.9 . .
H40A C40 H40B 108.3 . .
C41 O5 C44 113.8(8) . .
O5 C41 H41A 110.9 . .
O5 C41 H41B 110.9 . .
O5 C41 C42 104.1(7) . .
H41A C41 H41B 109.0 . .
C42 C41 H41A 110.9 . .
C42 C41 H41B 110.9 . .
C41 C42 H42A 110.5 . .
C41 C42 H42B 110.5 . .
H42A C42 H42B 108.7 . .
C43 C42 C41 106.1(6) . .
C43 C42 H42A 110.5 . .
C43 C42 H42B 110.5 . .
C42 C43 H43A 110.3 . .
C42 C43 H43B 110.3 . .
C42 C43 C44 106.9(6) . .
H43A C43 H43B 108.6 . .
C44 C43 H43A 110.3 . .
C44 C43 H43B 110.3 . .
O5 C44 C43 105.0(6) . .
O5 C44 H44A 110.7 . .
O5 C44 H44B 110.7 . .
C43 C44 H44A 110.7 . .
C43 C44 H44B 110.7 . .
H44A C44 H44B 108.8 . .

loop_
_geom_bond_atom_site_label_1
_geom_bond_atom_site_label_2
_geom_bond_distance
_geom_bond_site_symmetry_2
Gd1 O1 2.197(3) .
Gd1 N1 2.368(3) 2_676
Gd1 C9 2.682(6) .
Gd1 C10 2.712(6) .
Gd1 C11 2.739(6) .
Gd1 C12 2.730(5) .
Gd1 C13 2.709(5) .
Gd1 C19 2.673(7) .
Gd1 C20 2.655(7) .
Gd1 C21 2.705(7) .
Gd1 C22 2.701(7) .
Gd1 C23 2.712(7) .
O1 C2 1.293(5) .
N1 Gd1 2.368(3) 2_676
N1 C1 1.389(5) .
N1 C8 1.376(5) .
C1 C1 1.415(8) 2_676
C1 C2 1.439(6) .
C2 C3 1.427(6) .
C3 C4 1.397(6) .
C3 C8 1.407(6) .
C4 H4 0.9300 .
C4 C5 1.375(6) .
C5 H5 0.9300 .
C5 C6 1.407(7) .
C6 H6 0.9300 .
C6 C7 1.379(6) .
C7 H7 0.9300 .
C7 C8 1.406(6) .
C9 C10 1.416(8) .
C9 C13 1.418(7) .
C9 C14 1.513(8) .
C10 C11 1.403(8) .
C10 C15 1.500(8) .
C11 C12 1.423(8) .
C11 C16 1.502(8) .
C12 C13 1.408(8) .
C12 C17 1.532(7) .
C13 C18 1.490(8) .
C14 H14A 0.9600 .
C14 H14B 0.9600 .
C14 H14C 0.9600 .
C15 H15A 0.9600 .
C15 H15B 0.9600 .
C15 H15C 0.9600 .
C16 H16A 0.9600 .
C16 H16B 0.9600 .
C16 H16C 0.9600 .
C17 H17A 0.9600 .
C17 H17B 0.9600 .
C17 H17C 0.9600 .
C18 H18A 0.9600 .
C18 H18B 0.9600 .
C18 H18C 0.9600 .
C19 C20 1.403(10) .
C19 C23 1.397(11) .
C19 C24 1.514(9) .
C20 C21 1.365(9) .
C20 C25 1.524(9) .
C21 C22 1.371(10) .
C21 C26 1.524(9) .
C22 C23 1.414(11) .
C22 C27 1.532(9) .
C23 C28 1.519(9) .
C24 H24A 0.9600 .
C24 H24B 0.9600 .
C24 H24C 0.9600 .
C25 H25A 0.9600 .
C25 H25B 0.9600 .
C25 H25C 0.9600 .
C26 H26A 0.9600 .
C26 H26B 0.9600 .
C26 H26C 0.9600 .
C27 H27A 0.9600 .
C27 H27B 0.9600 .
C27 H27C 0.9600 .
C28 H28A 0.9600 .
C28 H28B 0.9600 .
C28 H28C 0.9600 .
K1 O2 2.775(6) .
K1 O2 2.775(6) 2_685
K1 O3 2.710(4) .
K1 O3 2.710(4) 2_685
K1 O4 2.686(8) 2_685
K1 O4 2.686(8) .
O2 C29 1.404(14) .
O2 C32 1.399(11) .
O3 C33 1.402(8) .
O3 C36 1.417(8) .
O4 C37 1.336(18) .
O4 C40 1.334(16) .
C29 H29A 0.9700 .
C29 H29B 0.9700 .
C29 C30 1.394(15) .
C30 H30A 0.9700 .
C30 H30B 0.9700 .
C30 C31 1.447(14) .
C31 H31A 0.9700 .
C31 H31B 0.9700 .
C31 C32 1.434(13) .
C32 H32A 0.9700 .
C32 H32B 0.9700 .
C33 H33A 0.9700 .
C33 H33B 0.9700 .
C33 C34 1.530(12) .
C34 H34A 0.9700 .
C34 H34B 0.9700 .
C34 C35 1.401(13) .
C35 H35A 0.9700 .
C35 H35B 0.9700 .
C35 C36 1.446(12) .
C36 H36A 0.9700 .
C36 H36B 0.9700 .
C37 H37A 0.9700 .
C37 H37B 0.9700 .
C37 C38 1.501(19) .
C38 H38A 0.9700 .
C38 H38B 0.9700 .
C38 C39 1.411(15) .
C39 H39A 0.9700 .
C39 H39B 0.9700 .
C39 C40 1.50(2) .
C40 H40A 0.9700 .
C40 H40B 0.9700 .
O5 C41 1.395(9) .
O5 C44 1.404(9) .
C41 H41A 0.9700 .
C41 H41B 0.9700 .
C41 C42 1.506(9) .
C42 H42A 0.9700 .
C42 H42B 0.9700 .
C42 C43 1.468(9) .
C43 H43A 0.9700 .
C43 H43B 0.9700 .
C43 C44 1.497(9) .
C44 H44A 0.9700 .
C44 H44B 0.9700 .

loop_
_geom_torsion_atom_site_label_1
_geom_torsion_atom_site_label_2
_geom_torsion_atom_site_label_3
_geom_torsion_atom_site_label_4
_geom_torsion
_geom_torsion_site_symmetry_1
_geom_torsion_site_symmetry_4
Gd1 O1 C2 C1 -0.5(8) . .
Gd1 O1 C2 C3 179.2(4) . .
Gd1 N1 C1 C1 -1.6(9) 2_676 2_676
Gd1 N1 C1 C2 179.5(3) 2_676 .
Gd1 N1 C8 C3 -179.2(3) 2_676 .
Gd1 N1 C8 C7 1.1(7) 2_676 .
Gd1 C9 C10 C11 -69.1(4) . .
Gd1 C9 C10 C15 112.9(6) . .
Gd1 C9 C13 C12 68.8(4) . .
Gd1 C9 C13 C18 -123.3(7) . .
Gd1 C10 C11 C12 -67.2(4) . .
Gd1 C10 C11 C16 118.6(6) . .
Gd1 C11 C12 C13 -67.6(4) . .
Gd1 C11 C12 C17 118.9(6) . .
Gd1 C12 C13 C9 -67.4(4) . .
Gd1 C12 C13 C18 124.7(7) . .
Gd1 C19 C20 C21 -70.9(5) . .
Gd1 C19 C20 C25 110.1(8) . .
Gd1 C19 C23 C22 67.7(5) . .
Gd1 C19 C23 C28 -117.0(7) . .
Gd1 C20 C21 C22 -67.5(6) . .
Gd1 C20 C21 C26 121.2(8) . .
Gd1 C21 C22 C23 -68.6(5) . .
Gd1 C21 C22 C27 119.3(8) . .
Gd1 C22 C23 C19 -67.0(5) . .
Gd1 C22 C23 C28 118.0(8) . .
O1 C2 C3 C4 -0.2(9) . .
O1 C2 C3 C8 -179.4(5) . .
N1 C1 C2 O1 179.6(5) . .
N1 C1 C2 C3 -0.2(6) . .
C1 N1 C8 C3 0.4(6) . .
C1 N1 C8 C7 -179.4(5) . .
C1 C1 C2 O1 0.7(10) 2_676 .
C1 C1 C2 C3 -179.1(6) 2_676 .
C1 C2 C3 C4 179.6(5) . .
C1 C2 C3 C8 0.4(5) . .
C2 C3 C4 C5 -179.0(5) . .
C2 C3 C8 N1 -0.5(6) . .
C2 C3 C8 C7 179.3(5) . .
C3 C4 C5 C6 0.1(8) . .
C4 C3 C8 N1 -179.8(5) . .
C4 C3 C8 C7 0.0(7) . .
C4 C5 C6 C7 -0.5(8) . .
C5 C6 C7 C8 0.6(8) . .
C6 C7 C8 N1 179.4(5) . .
C6 C7 C8 C3 -0.3(8) . .
C8 N1 C1 C1 178.8(6) . 2_676
C8 N1 C1 C2 -0.1(6) . .
C8 C3 C4 C5 0.1(8) . .
C9 C10 C11 Gd1 67.4(4) . .
C9 C10 C11 C12 0.2(7) . .
C9 C10 C11 C16 -174.0(6) . .
C10 C9 C13 Gd1 -69.7(4) . .
C10 C9 C13 C12 -0.9(7) . .
C10 C9 C13 C18 167.0(6) . .
C10 C11 C12 Gd1 66.9(4) . .
C10 C11 C12 C13 -0.7(7) . .
C10 C11 C12 C17 -174.2(6) . .
C11 C12 C13 Gd1 68.4(4) . .
C11 C12 C13 C9 1.0(7) . .
C11 C12 C13 C18 -166.9(6) . .
C13 C9 C10 Gd1 69.6(4) . .
C13 C9 C10 C11 0.4(7) . .
C13 C9 C10 C15 -177.5(6) . .
C14 C9 C10 Gd1 -110.1(7) . .
C14 C9 C10 C11 -179.2(6) . .
C14 C9 C10 C15 2.8(10) . .
C14 C9 C13 Gd1 110.0(7) . .
C14 C9 C13 C12 178.8(6) . .
C14 C9 C13 C18 -13.3(11) . .
C15 C10 C11 Gd1 -114.6(6) . .
C15 C10 C11 C12 178.2(6) . .
C15 C10 C11 C16 4.0(10) . .
C16 C11 C12 Gd1 -119.0(6) . .
C16 C11 C12 C13 173.4(6) . .
C16 C11 C12 C17 -0.1(10) . .
C17 C12 C13 Gd1 -118.1(6) . .
C17 C12 C13 C9 174.5(6) . .
C17 C12 C13 C18 6.6(11) . .
C19 C20 C21 Gd1 69.6(5) . .
C19 C20 C21 C22 2.1(9) . .
C19 C20 C21 C26 -169.2(8) . .
C20 C19 C23 Gd1 -68.1(5) . .
C20 C19 C23 C22 -0.4(8) . .
C20 C19 C23 C28 174.9(7) . .
C20 C21 C22 Gd1 66.2(6) . .
C20 C21 C22 C23 -2.4(9) . .
C20 C21 C22 C27 -174.5(7) . .
C21 C22 C23 Gd1 68.7(6) . .
C21 C22 C23 C19 1.7(9) . .
C21 C22 C23 C28 -173.3(8) . .
C23 C19 C20 Gd1 69.8(5) . .
C23 C19 C20 C21 -1.1(9) . .
C23 C19 C20 C25 179.8(8) . .
C24 C19 C20 Gd1 -111.9(8) . .
C24 C19 C20 C21 177.2(7) . .
C24 C19 C20 C25 -1.9(13) . .
C24 C19 C23 Gd1 113.6(7) . .
C24 C19 C23 C22 -178.7(7) . .
C24 C19 C23 C28 -3.5(12) . .
C25 C20 C21 Gd1 -111.3(8) . .
C25 C20 C21 C22 -178.8(8) . .
C25 C20 C21 C26 9.9(13) . .
C26 C21 C22 Gd1 -122.5(8) . .
C26 C21 C22 C23 168.9(8) . .
C26 C21 C22 C27 -3.2(13) . .
C27 C22 C23 Gd1 -119.1(8) . .
C27 C22 C23 C19 173.8(7) . .
C27 C22 C23 C28 -1.1(13) . .
K1 O2 C29 C30 -159.3(8) . .
K1 O2 C32 C31 160.5(8) . .
K1 O3 C33 C34 -158.1(5) . .
K1 O3 C36 C35 168.6(7) . .
K1 O4 C37 C38 -167.7(10) . .
K1 O4 C40 C39 165.3(10) . .
O2 C29 C30 C31 -17.3(16) . .
O3 C33 C34 C35 -21.5(12) . .
O4 C37 C38 C39 5(2) . .
C29 O2 C32 C31 -23.5(14) . .
C29 C30 C31 C32 2.3(16) . .
C30 C31 C32 O2 13.6(15) . .
C32 O2 C29 C30 24.8(14) . .
C33 O3 C36 C35 -3.8(11) . .
C33 C34 C35 C36 19.6(14) . .
C34 C35 C36 O3 -10.5(13) . .
C36 O3 C33 C34 15.1(9) . .
C37 O4 C40 C39 0.8(18) . .
C37 C38 C39 C40 -4(2) . .
C38 C39 C40 O4 2(2) . .
C40 O4 C37 C38 -3.7(19) . .
O5 C41 C42 C43 20(3) . .
C41 O5 C44 C43 11(3) . .
C41 C42 C43 C44 -14(3) . .
C42 C43 C44 O5 2(3) . .
C44 O5 C41 C42 -20(3) . .
